data_2105122
loop_
_publ_author_name
'Sch\"urmann, C. J.'
'Pr\"opper, K.'
'Wagner, T.'
'Dittrich, B.'

_publ_contact_author
;
Dittrich, Birger, Institute of inorganic chemistry,
Georg-August-University Goettingen, Tammannstr. 4,
D-37077 Goettingen, Germany.
;
_publ_section_title
;
 Invariom modeling of ceftazidime pentahydrate: molecular properties from
 a 200 second synchrotron microcrystal experiment
;
_journal_coeditor_code GW5017
_journal_issue 3
_journal_name_full 'Acta Crystallographica Section B'
_journal_page_first 313
_journal_page_last 317
_journal_paper_doi 10.1107/S0108768112017831
_journal_volume 68
_journal_year 2012
_chemical_formula_moiety 'C22 H22 N6 O7 S2, 5(H2 O)'
_chemical_formula_sum 'C22 H32 N6 O12 S2'
_chemical_formula_weight 636.68
_space_group_IT_number 19
_symmetry_cell_setting orthorhombic
_symmetry_space_group_name_Hall 'P 2ac 2ab'
_symmetry_space_group_name_H-M 'P 21 21 21'
_audit_conform_dict_name cif_core.dic
_audit_conform_dict_version 2.2
_audit_creation_method 'XD routine XDCIF'
_cell_angle_alpha 90.0
_cell_angle_beta 90.0
_cell_angle_gamma 90.0
_cell_formula_units_Z 4.0
_cell_length_a 8.9716(5)
_cell_length_b 10.3943(7)
_cell_length_c 31.5444(12)
_cell_measurement_reflns_used 12106
_cell_measurement_temperature 100
_cell_measurement_theta_max 27.7
_cell_measurement_theta_min 1.9
_cell_volume 2941.6(3)
_computing_publication_material 'enCIFer 1.3, CCDC, 2008'
_computing_structure_refinement 'Koritsanszky et al, (2003)'
_computing_structure_solution 'SHELXS-97 (Sheldrick, 2008)'
_diffrn_ambient_temperature 100
_diffrn_detector_area_resol_mean 5.71
_diffrn_measured_fraction_theta_full 0.952
_diffrn_measured_fraction_theta_max 0.952
_diffrn_measurement_device_type 'Pilatus 6M'
_diffrn_measurement_method '\f scan'
_diffrn_radiation_monochromator 'silicon 111'
_diffrn_radiation_source synchrotron
_diffrn_radiation_type 'monochromated synchrotron radiation'
_diffrn_radiation_wavelength 0.65000
_diffrn_reflns_av_R_equivalents 0.0781
_diffrn_reflns_limit_h_max 12
_diffrn_reflns_limit_h_min -12
_diffrn_reflns_limit_k_max 13
_diffrn_reflns_limit_k_min -13
_diffrn_reflns_limit_l_max 33
_diffrn_reflns_limit_l_min -44
_diffrn_reflns_number 22933
_diffrn_reflns_theta_full 0.952
_diffrn_reflns_theta_max 27.66
_diffrn_reflns_theta_min 1.89
_exptl_absorpt_coefficient_mu 0.196
_exptl_absorpt_correction_T_max 0.7461
_exptl_absorpt_correction_T_min 0.6472
_exptl_absorpt_correction_type empirical
_exptl_absorpt_process_details
;
SADABS version 2008/2, multi-scan. (G. M. Sheldrick, 2008)
;
_exptl_crystal_colour 'pale yellow'
_exptl_crystal_density_diffrn 1.4376
_exptl_crystal_description triangle
_exptl_crystal_F_000 192.0
_exptl_crystal_size_max 0.008
_exptl_crystal_size_mid 0.008
_exptl_crystal_size_min 0.003
_refine_diff_density_max 0.525
_refine_diff_density_min -0.571
_refine_ls_abs_structure_details
;
An invariom refinement was performed (Dittrich, Acta Cryst. A62, 217)
to improve the standard uncertainty of the Flack parameter
(Flack, Acta Cryst, A39, 876) compared to an independent-atom refinement.
After using non-spherical scattering factors the standard uncertainty is
reduced and a reliable assignment (Flack, J. Appl. Cryst. (2000). 33, 1143)
of absolute structure is possible.
;
_refine_ls_abs_structure_Flack 0.01(11)
_refine_ls_extinction_method none
_refine_ls_goodness_of_fit_ref 1.5191
_refine_ls_hydrogen_treatment constr
_refine_ls_matrix_type full
_refine_ls_number_parameters 380
_refine_ls_number_reflns 6506
_refine_ls_number_restraints 0
_refine_ls_R_factor_all 0.0982
_refine_ls_R_factor_gt 0.0600
_refine_ls_shift/su_max 0
_refine_ls_structure_factor_coef F
_refine_ls_weighting_details
;
     calc w1 = Fo*sqrt(w2) + sqrt(Fo^2^w2^2^ + sqrt(w2^2^))
     where
     calc w2 = q/[s^2^(Fo^2^) + (0.05 P)^2^ + 0.00 P + 0.00 + 0.00 sin(th)]
     where P = (0.3333 Fo^2^ + 0.6667 Fc^2^)
           q = 1.0
;
_refine_ls_weighting_scheme calc
_refine_ls_wR_factor_ref 0.0669
_reflns_number_gt 6506
_reflns_number_total 8486
_reflns_threshold_expression F>4(\s)F
_cod_data_source_file gw5017.cif
_cod_data_source_block I
_cod_original_sg_symbol_H-M 'P21 21 21'
_cod_database_code 2105122
_cod_database_fobs_code 2105122

loop_
_symmetry_equiv_pos_as_xyz
+X,+Y,+Z
1/2-X,-Y,1/2+Z
1/2+X,1/2-Y,-Z
-X,1/2+Y,1/2-Z

loop_
_atom_site_aniso_label
_atom_site_aniso_U_11
_atom_site_aniso_U_22
_atom_site_aniso_U_33
_atom_site_aniso_U_12
_atom_site_aniso_U_13
_atom_site_aniso_U_23
S(1) 0.0239(4) 0.0160(4) 0.0122(4) -0.0047(4) 0.0030(4) 0.0025(3)
S(2) 0.0285(4) 0.0143(4) 0.0160(4) 0.0070(4) 0.0013(4) -0.0023(3)
O(1) 0.0180(10) 0.0170(10) 0.0160(10) -0.0040(10) 0.0030(10) -0.0020(10)
O(2) 0.0060(10) 0.033(2) 0.0150(10) 0.0000(10) 0.0010(10) 0.0010(10)
O(3) 0.0190(10) 0.0140(10) 0.0150(10) 0.0020(10) 0.0040(10) 0.0030(10)
O(4) 0.0160(10) 0.0140(10) 0.0190(10) 0.0020(10) 0.0050(10) 0.0020(10)
O(5) 0.0200(10) 0.0130(10) 0.0180(10) 0.0030(10) -0.0020(10) -0.0020(10)
O(6) 0.0210(10) 0.0280(10) 0.0220(10) -0.0030(10) -0.0010(10) 0.0020(10)
O(7) 0.0180(10) 0.0250(10) 0.0210(10) 0.0010(10) -0.0010(10) 0.0040(10)
O(1W) 0.0200(10) 0.0200(10) 0.029(2) -0.0030(10) 0.0000(10) -0.0060(10)
O(2W) 0.0260(10) 0.0210(10) 0.0190(10) 0.0010(10) -0.0010(10) 0.0030(10)
O(3W) 0.0190(10) 0.0180(10) 0.023(2) -0.0040(10) -0.0030(10) 0.0010(10)
O(4W) 0.0200(10) 0.0260(10) 0.020(2) -0.0010(10) -0.0010(10) -0.0010(10)
O(5W) 0.0180(10) 0.0200(10) 0.038(2) 0.0010(10) 0.0060(10) 0.0070(10)
N(1) 0.0110(10) 0.0140(10) 0.0100(10) 0.0010(10) 0.0010(10) -0.0010(10)
N(2) 0.0080(10) 0.018(2) 0.0120(10) -0.0020(10) 0.0000(10) -0.0030(10)
N(3) 0.0160(10) 0.0100(10) 0.0140(10) 0.0000(10) -0.0030(10) -0.0020(10)
N(4) 0.0140(10) 0.0140(10) 0.0110(10) 0.0030(10) -0.0030(10) -0.0020(10)
N(5) 0.025(2) 0.025(2) 0.015(2) 0.0080(10) -0.0020(10) -0.0070(10)
N(6) 0.0140(10) 0.017(2) 0.012(2) 0.0040(10) -0.0020(10) -0.0020(10)
C(1) 0.017(2) 0.010(2) 0.012(2) 0.0000(10) 0.0020(10) 0.0010(10)
C(2) 0.0120(10) 0.011(2) 0.012(2) -0.0020(10) 0.0020(10) -0.0010(10)
C(3) 0.0180(10) 0.006(2) 0.014(2) -0.0030(10) 0.0020(10) -0.0020(10)
C(4) 0.024(2) 0.017(2) 0.013(2) -0.0080(10) 0.0060(10) -0.0020(10)
C(5) 0.0070(10) 0.022(2) 0.013(2) -0.0010(10) 0.0010(10) -0.0010(10)
C(6) 0.0110(10) 0.015(2) 0.012(2) 0.0020(10) 0.0030(10) -0.0020(10)
C(7) 0.0110(10) 0.012(2) 0.010(2) 0.0000(10) 0.0020(10) 0.0010(10)
C(8) 0.0100(10) 0.015(2) 0.013(2) 0.0020(10) 0.0010(10) -0.0020(10)
C(9) 0.015(2) 0.012(2) 0.016(2) 0.0010(10) -0.0030(10) 0.0000(10)
C(10) 0.012(2) 0.014(2) 0.027(2) 0.0000(10) -0.0040(10) -0.0020(10)
C(11) 0.016(2) 0.020(2) 0.031(2) 0.0020(10) -0.005(2) 0.002(2)
C(12) 0.024(2) 0.016(2) 0.036(2) 0.0050(10) -0.005(2) 0.004(2)
C(13) 0.025(2) 0.013(2) 0.030(2) -0.002(2) -0.007(2) 0.004(2)
C(14) 0.022(2) 0.010(2) 0.022(2) -0.0020(10) -0.006(2) 0.0030(10)
C(15) 0.0120(10) 0.010(2) 0.012(2) 0.0050(10) 0.0010(10) 0.0010(10)
C(16) 0.0150(10) 0.013(2) 0.011(2) 0.0030(10) 0.0000(10) -0.0020(10)
C(17) 0.025(2) 0.012(2) 0.014(2) 0.0080(10) 0.002(2) 0.0000(10)
C(18) 0.0140(10) 0.015(2) 0.015(2) 0.0040(10) 0.0010(10) -0.0040(10)
C(19) 0.017(2) 0.012(2) 0.018(2) 0.0040(10) -0.0030(10) -0.0030(10)
C(20) 0.024(2) 0.021(2) 0.026(2) 0.0060(10) -0.004(2) -0.010(2)
C(21) 0.021(2) 0.021(2) 0.028(2) -0.0040(10) 0.003(2) 0.001(2)
C(22) 0.019(2) 0.014(2) 0.015(2) 0.0020(10) -0.0010(10) 0.0010(10)

loop_
_atom_site_label
_atom_site_fract_x
_atom_site_fract_y
_atom_site_fract_z
_atom_site_U_iso_or_equiv
_atom_site_occupancy
S(1) 0.61410(10) 0.54170(10) 0.57640(10) 0.017 1
S(2) 0.61570(10) 0.01860(10) 0.38410(10) 0.02 1
O(1) 0.3678(3) 0.1877(2) 0.61790(10) 0.017 1
O(2) 0.7347(2) 0.3170(3) 0.49940(10) 0.018 1
O(3) 0.4634(3) 0.2683(2) 0.71370(10) 0.016 1
O(4) 0.3050(3) 0.4342(2) 0.71250(10) 0.017 1
O(5) 0.4296(3) 0.5057(2) 0.48000(10) 0.017 1
O(6) 0.1162(3) 0.5455(3) 0.47440(10) 0.024 1
O(7) 0.1793(3) 0.6016(3) 0.40870(10) 0.021 1
O(1W) 0.8522(3) 0.5050(3) 0.44420(10) 0.023 1
O(2W) 0.3613(3) 0.4714(3) 0.34710(10) 0.022 1
O(3W) 0.3459(3) 0.6661(2) 0.27960(10) 0.02 1
O(4W) 0.2531(3) 0.3137(3) 0.28410(10) 0.022 1
O(5W) 0.4889(3) 0.3930(3) 0.22770(10) 0.025 1
N(1) 0.5451(3) 0.3528(3) 0.63080(10) 0.012 1
N(2) 0.5155(3) 0.2807(3) 0.53170(10) 0.013 1
N(3) 0.4383(3) 0.7521(3) 0.69160(10) 0.013 1
N(4) 0.4869(3) 0.2414(3) 0.38260(10) 0.013 1
N(5) 0.4681(4) 0.1253(3) 0.31850(10) 0.022 1
N(6) 0.4389(3) 0.4196(3) 0.44630(10) 0.015 1
C(1) 0.4168(4) 0.3731(3) 0.69990(10) 0.013 1
C(2) 0.5073(3) 0.4333(3) 0.66420(10) 0.011 1
C(3) 0.5593(4) 0.5556(3) 0.66390(10) 0.013 1
C(4) 0.6491(4) 0.6131(4) 0.62810(10) 0.018 1
C(5) 0.6487(3) 0.3822(3) 0.59610(10) 0.014 1
C(6) 0.5856(3) 0.2637(3) 0.57220(10) 0.013 1
C(7) 0.4758(3) 0.2540(3) 0.60990(10) 0.011 1
C(8) 0.5974(3) 0.3047(3) 0.49720(10) 0.013 1
C(9) 0.5399(4) 0.6434(3) 0.70170(10) 0.014 1
C(10) 0.2965(4) 0.7236(4) 0.68080(10) 0.018 1
C(11) 0.1973(4) 0.8236(4) 0.67200(10) 0.022 1
C(12) 0.2452(4) 0.9508(4) 0.67500(10) 0.025 1
C(13) 0.3929(4) 0.9751(4) 0.68690(10) 0.023 1
C(14) 0.4874(4) 0.8737(3) 0.69480(10) 0.018 1
C(15) 0.5185(3) 0.3198(3) 0.45530(10) 0.011 1
C(16) 0.5419(4) 0.2221(3) 0.42290(10) 0.013 1
C(17) 0.6138(4) 0.1087(3) 0.43010(10) 0.017 1
C(18) 0.5141(4) 0.1403(3) 0.35830(10) 0.015 1
C(19) 0.3633(4) 0.6246(3) 0.46530(10) 0.016 1
C(20) 0.3445(4) 0.7072(4) 0.50490(10) 0.023 1
C(21) 0.4635(4) 0.6892(4) 0.43260(10) 0.023 1
C(22) 0.2094(4) 0.5890(3) 0.44590(10) 0.016 1
H(6O) 0.0199(3) 0.5324(3) 0.46180(10) 0.0357(9) 1
H(2) 0.4039(3) 0.2744(3) 0.52930(10) 0.0154(7) 1
H(15N) 0.4894(4) 0.0470(3) 0.30070(10) 0.0258(8) 1
H(25N) 0.4163(4) 0.1940(3) 0.30140(10) 0.0258(8) 1
H(4A) 0.7672(4) 0.6028(4) 0.63550(10) 0.0219(9) 1
H(4B) 0.6248(4) 0.7157(4) 0.62640(10) 0.0219(9) 1
H(5) 0.7645(3) 0.3688(3) 0.60540(10) 0.0168(8) 1
H(6) 0.6656(3) 0.1835(3) 0.57180(10) 0.0153(8) 1
H(9D) 0.4939(4) 0.5886(3) 0.72800(10) 0.0173(8) 1
H(9E) 0.6480(4) 0.6805(3) 0.71140(10) 0.0173(8) 1
H(10) 0.2598(4) 0.6246(4) 0.67900(10) 0.0211(9) 1
H(11) 0.0836(4) 0.8027(4) 0.66280(10) 0.0270(10) 1
H(12) 0.1696(4) 1.0293(4) 0.66820(10) 0.0300(10) 1
H(13) 0.4326(4) 1.0730(4) 0.68980(10) 0.0270(9) 1
H(14) 0.6019(4) 0.8920(3) 0.70380(10) 0.0217(9) 1
H(17) 0.6619(4) 0.0797(3) 0.45990(10) 0.0206(8) 1
H(20A) 0.2821(4) 0.6534(4) 0.52870(10) 0.0350(10) 1
H(20B) 0.2839(4) 0.7949(4) 0.49680(10) 0.0350(10) 1
H(20C) 0.4540(4) 0.7324(4) 0.51750(10) 0.0350(10) 1
H(21A) 0.5739(4) 0.7044(4) 0.44620(10) 0.0350(10) 1
H(21B) 0.4155(4) 0.7816(4) 0.42350(10) 0.0350(10) 1
H(21C) 0.4728(4) 0.6278(4) 0.40470(10) 0.0350(10) 1
H(11W) 0.8481(3) 0.4149(3) 0.45110(10) 0.0348(9) 1
H(12W) 0.7576(3) 0.5386(3) 0.45340(10) 0.0348(9) 1
H(21W) 0.4207(3) 0.4091(3) 0.36200(10) 0.0334(9) 1
H(22W) 0.3132(3) 0.5204(3) 0.36910(10) 0.0334(9) 1
H(31W) 0.3517(3) 0.7339(2) 0.30030(10) 0.0298(9) 1
H(32W) 0.3780(3) 0.5899(2) 0.29440(10) 0.0298(9) 1
H(41W) 0.2750(3) 0.3668(3) 0.30830(10) 0.0331(9) 1
H(42W) 0.1527(3) 0.2839(3) 0.28850(10) 0.0331(9) 1
H(51W) 0.4061(3) 0.3806(3) 0.24670(10) 0.0380(10) 1
H(52W) 0.5525(3) 0.3201(3) 0.23260(10) 0.0380(10) 1

loop_
_atom_type_symbol
_atom_type_description
_atom_type_scat_dispersion_real
_atom_type_scat_dispersion_imag
_atom_type_scat_source
S S 0.1082 0.1036 'Invariom modelling (Acta Cryst. A61, 314--320)'
O O 0.0087 0.0050 'Invariom modelling (Acta Cryst. A61, 314--320)'
N N 0.0049 0.0027 'Invariom modelling (Acta Cryst. A61, 314--320)'
C C 0.0026 0.0013 'Invariom modelling (Acta Cryst. A61, 314--320)'
H H 0.0000 0.0000 'Invariom modelling (Acta Cryst. A61, 314--320)'

loop_
_geom_angle_atom_site_label_1
_geom_angle_atom_site_label_2
_geom_angle_atom_site_label_3
_geom_angle_site_symmetry_1
_geom_angle_site_symmetry_2
_geom_angle_site_symmetry_3
_geom_angle
_geom_angle_publ_flag
C(17) S(2) C(18) 1_555 1_555 1_555 89.61(17) yes
C(22) O(6) H(6O) 1_555 1_555 1_555 109.8(2) yes
C(2) N(1) C(5) 1_555 1_555 1_555 126.5(3) yes
C(2) N(1) C(7) 1_555 1_555 1_555 135.0(3) yes
C(5) N(1) C(7) 1_555 1_555 1_555 94.9(3) yes
C(6) N(2) C(8) 1_555 1_555 1_555 120.4(3) yes
C(10) N(3) C(14) 1_555 1_555 1_555 122.4(3) yes
C(16) N(4) C(18) 1_555 1_555 1_555 110.6(3) yes
O(3) C(1) O(4) 1_555 1_555 1_555 127.0(3) yes
O(3) C(1) C(2) 1_555 1_555 1_555 116.1(3) yes
O(4) C(1) C(2) 1_555 1_555 1_555 116.9(3) yes
N(1) C(2) C(1) 1_555 1_555 1_555 116.3(3) yes
N(1) C(2) C(3) 1_555 1_555 1_555 118.5(3) yes
C(1) C(2) C(3) 1_555 1_555 1_555 125.1(3) yes
C(2) C(3) C(4) 1_555 1_555 1_555 124.1(3) yes
C(2) C(3) C(9) 1_555 1_555 1_555 121.5(3) yes
C(4) C(3) C(9) 1_555 1_555 1_555 114.3(3) yes
S(1) C(5) N(1) 1_555 1_555 1_555 109.9(2) yes
O(1) C(7) N(1) 1_555 1_555 1_555 133.4(3) yes
O(2) C(8) N(2) 1_555 1_555 1_555 121.4(3) yes
O(2) C(8) C(15) 1_555 1_555 1_555 120.2(3) yes
N(2) C(8) C(15) 1_555 1_555 1_555 118.3(3) yes
N(3) C(10) C(11) 1_555 1_555 1_555 119.2(3) yes
C(10) C(11) C(12) 1_555 1_555 1_555 119.7(3) yes
C(11) C(12) C(13) 1_555 1_555 1_555 118.8(4) yes
C(12) C(13) C(14) 1_555 1_555 1_555 119.6(4) yes
N(3) C(14) C(13) 1_555 1_555 1_555 120.4(3) yes
N(6) C(15) C(8) 1_555 1_555 1_555 122.5(3) yes
N(6) C(15) C(16) 1_555 1_555 1_555 119.0(3) yes
C(8) C(15) C(16) 1_555 1_555 1_555 118.4(3) yes
N(4) C(16) C(15) 1_555 1_555 1_555 119.6(3) yes
N(4) C(16) C(17) 1_555 1_555 1_555 116.7(3) yes
C(15) C(16) C(17) 1_555 1_555 1_555 123.6(3) yes
S(2) C(17) C(16) 1_555 1_555 1_555 109.5(3) yes
S(2) C(18) N(4) 1_555 1_555 1_555 113.5(3) yes
S(2) C(18) N(5) 1_555 1_555 1_555 120.9(3) yes
N(4) C(18) N(5) 1_555 1_555 1_555 125.6(3) yes
C(20) C(19) C(21) 1_555 1_555 1_555 111.8(3) yes
O(6) C(22) O(7) 1_555 1_555 1_555 124.1(3) yes

loop_
_geom_bond_atom_site_label_1
_geom_bond_atom_site_label_2
_geom_bond_site_symmetry_1
_geom_bond_site_symmetry_2
_geom_bond_distance
_geom_bond_publ_flag
S(1) C(5) 1_555 1_555 1.797(4) yes
S(2) C(17) 1_555 1_555 1.726(4) yes
S(2) C(18) 1_555 1_555 1.760(4) yes
O(1) C(7) 1_555 1_555 1.216(4) yes
O(2) C(8) 1_555 1_555 1.240(4) yes
O(3) C(1) 1_555 1_555 1.246(4) yes
O(4) C(1) 1_555 1_555 1.252(4) yes
O(6) C(22) 1_555 1_555 1.309(4) yes
O(6) H(6O) 1_555 1_555 0.9607 yes
O(7) C(22) 1_555 1_555 1.211(5) yes
O(1W) H(11W) 1_555 1_555 0.96177 yes
O(1W) H(12W) 1_555 1_555 0.96177 yes
O(2W) H(21W) 1_555 1_555 0.96177 yes
O(2W) H(22W) 1_555 1_555 0.96177 yes
O(3W) H(31W) 1_555 1_555 0.96177 yes
O(3W) H(32W) 1_555 1_555 0.96177 yes
O(4W) H(41W) 1_555 1_555 0.96177 yes
O(4W) H(42W) 1_555 1_555 0.96177 yes
O(5W) H(51W) 1_555 1_555 0.96177 yes
O(5W) H(52W) 1_555 1_555 0.96177 yes
N(1) C(2) 1_555 1_555 1.388(4) yes
N(1) C(5) 1_555 1_555 1.468(4) yes
N(1) C(7) 1_555 1_555 1.369(4) yes
N(2) C(6) 1_555 1_555 1.433(4) yes
N(2) C(8) 1_555 1_555 1.337(4) yes
N(2) H(2) 1_555 1_555 1.0059 yes
N(3) C(10) 1_555 1_555 1.349(4) yes
N(3) C(14) 1_555 1_555 1.342(4) yes
N(4) C(16) 1_555 1_555 1.378(5) yes
N(4) C(18) 1_555 1_555 1.323(4) yes
N(5) C(18) 1_555 1_555 1.332(5) yes
N(5) H(15N) 1_555 1_555 1.0078 yes
N(5) H(25N) 1_555 1_555 1.0078 yes
N(6) C(15) 1_555 1_555 1.291(4) yes
C(1) C(2) 1_555 1_555 1.523(5) yes
C(2) C(3) 1_555 1_555 1.353(4) yes
C(3) C(4) 1_555 1_555 1.512(5) yes
C(3) C(9) 1_555 1_555 1.511(5) yes
C(4) H(4A) 1_555 1_555 1.0893 yes
C(4) H(4B) 1_555 1_555 1.0893 yes
C(5) H(5) 1_555 1_555 1.0887 yes
C(6) H(6) 1_555 1_555 1.1010 yes
C(8) C(15) 1_555 1_555 1.507(5) yes
C(9) H(9D) 1_555 1_555 1.0876 yes
C(9) H(9E) 1_555 1_555 1.0876 yes
C(10) C(11) 1_555 1_555 1.397(5) yes
C(10) H(10) 1_555 1_555 1.0822 yes
C(11) C(12) 1_555 1_555 1.393(6) yes
C(11) H(11) 1_555 1_555 1.0822 yes
C(12) C(13) 1_555 1_555 1.401(5) yes
C(12) H(12) 1_555 1_555 1.082243 yes
C(13) C(14) 1_555 1_555 1.376(5) yes
C(13) H(13) 1_555 1_555 1.0822 yes
C(14) H(14) 1_555 1_555 1.0822 yes
C(15) C(16) 1_555 1_555 1.457(5) yes
C(16) C(17) 1_555 1_555 1.362(5) yes
C(17) H(17) 1_555 1_555 1.0762 yes
C(19) C(20) 1_555 1_555 1.524(5) yes
C(19) C(21) 1_555 1_555 1.523(5) yes
C(20) H(20A) 1_555 1_555 1.0914 yes
C(20) H(20B) 1_555 1_555 1.0914 yes
C(20) H(20C) 1_555 1_555 1.0914 yes
C(21) H(21A) 1_555 1_555 1.0914 yes
C(21) H(21B) 1_555 1_555 1.0914 yes
C(21) H(21C) 1_555 1_555 1.0914 yes
